data_1516748
loop_
_publ_author_name
'Tominey, Alan F.'
'Docherty, Paul H.'
'Rosair, Georgina M.'
'Quenardelle, Romain'
'Kraft, Arno'

_publ_section_title
;
 Unusually weak binding interactions in tetrazole-amidine complexes.
;
_journal_issue 7
_journal_name_full 'Organic letters'
_journal_page_first 1279
_journal_page_last 1282
_journal_paper_doi 10.1021/ol053072+
_journal_volume 8
_journal_year 2006
_chemical_formula_moiety 'C7 H9 N2, C H N4'
_chemical_formula_sum 'C8 H10 N6'
_chemical_formula_weight 190.22
_chemical_name_systematic
; 
 ? 
;
_space_group_IT_number 14
_symmetry_cell_setting monoclinic
_symmetry_space_group_name_Hall '-P 2ybc'
_symmetry_space_group_name_H-M 'P 1 21/c 1'
_atom_sites_solution_hydrogens geom
_atom_sites_solution_primary direct
_atom_sites_solution_secondary difmap
_audit_creation_method SHELXL-97
_cell_angle_alpha 90.00
_cell_angle_beta 99.564(7)
_cell_angle_gamma 90.00
_cell_formula_units_Z 4
_cell_length_a 7.2044(10)
_cell_length_b 8.5549(14)
_cell_length_c 15.472(3)
_cell_measurement_reflns_used 6688
_cell_measurement_temperature 100(2)
_cell_measurement_theta_max 30.21
_cell_measurement_theta_min 2.67
_cell_volume 940.3(3)
_computing_cell_refinement 'Bruker SMART'
_computing_data_collection 'Bruker SMART'
_computing_data_reduction 'Bruker SAINT'
_computing_molecular_graphics 'Bruker SHELXTL'
_computing_publication_material 'Bruker SHELXTL'
_computing_structure_refinement 'SHELXL-97 (Sheldrick, 1997)'
_computing_structure_solution 'SHELXS-97 (Sheldrick, 1990)'
_diffrn_ambient_temperature 100(2)
_diffrn_measured_fraction_theta_full 1.000
_diffrn_measured_fraction_theta_max 0.991
_diffrn_measurement_device_type 'CCD area detector'
_diffrn_measurement_method 'phi and omega scans'
_diffrn_radiation_monochromator graphite
_diffrn_radiation_source 'fine-focus sealed tube'
_diffrn_radiation_type MoK\a
_diffrn_radiation_wavelength 0.71073
_diffrn_reflns_av_R_equivalents 0.0236
_diffrn_reflns_av_sigmaI/netI 0.0133
_diffrn_reflns_limit_h_max 10
_diffrn_reflns_limit_h_min -10
_diffrn_reflns_limit_k_max 12
_diffrn_reflns_limit_k_min -12
_diffrn_reflns_limit_l_max 21
_diffrn_reflns_limit_l_min -21
_diffrn_reflns_number 38789
_diffrn_reflns_theta_full 25.00
_diffrn_reflns_theta_max 30.54
_diffrn_reflns_theta_min 2.67
_diffrn_standards_decay_% 0
_diffrn_standards_interval_count 0
_diffrn_standards_interval_time 0
_diffrn_standards_number 0
_exptl_absorpt_coefficient_mu 0.092
_exptl_absorpt_correction_T_max 0.984
_exptl_absorpt_correction_T_min 0.896
_exptl_absorpt_correction_type multi-scan
_exptl_absorpt_process_details 'SADABS (Sheldrick, 2002)'
_exptl_crystal_colour colourless
_exptl_crystal_density_diffrn 1.344
_exptl_crystal_density_method 'not measured'
_exptl_crystal_description block
_exptl_crystal_F_000 400
_exptl_crystal_size_max 0.25
_exptl_crystal_size_mid 0.20
_exptl_crystal_size_min 0.18
_refine_diff_density_max 0.414
_refine_diff_density_min -0.210
_refine_diff_density_rms 0.048
_refine_ls_extinction_method none
_refine_ls_goodness_of_fit_ref 1.055
_refine_ls_hydrogen_treatment mixed
_refine_ls_matrix_type full
_refine_ls_number_parameters 167
_refine_ls_number_reflns 2841
_refine_ls_number_restraints 0
_refine_ls_restrained_S_all 1.055
_refine_ls_R_factor_all 0.0428
_refine_ls_R_factor_gt 0.0354
_refine_ls_shift/su_max 0.000
_refine_ls_shift/su_mean 0.000
_refine_ls_structure_factor_coef Fsqd
_refine_ls_weighting_details 'calc w=1/[\s^2^(Fo^2^)+(0.0643P)^2^+0.1605P] where P=(Fo^2^+2Fc^2^)/3'
_refine_ls_weighting_scheme calc
_refine_ls_wR_factor_gt 0.1007
_refine_ls_wR_factor_ref 0.1051
_reflns_number_gt 2404
_reflns_number_total 2841
_reflns_threshold_expression >2sigma(I)
_cod_data_source_file ol053072%2Bsi20060220_024519.cif
_cod_data_source_block pd25a(3b)
_cod_depositor_comments
;
The following automatic conversions were performed:

'_symmetry_cell_setting' value 'Monoclinic' changed to 'monoclinic'
according to
/usr/data/users/saulius/automatic-downloads/retrospective/ACS/lib/dictionaries/cif_core.dic
dictionary named 'cif_core.dic' version 2.4.2 from 2011-04-26.

Automatic conversion script
Id: cif_fix_values 2281 2013-09-26 08:29:07Z andrius 
;
_cod_original_sg_symbol_H-M P2(1)/c
_cod_database_code 1516748

loop_
_symmetry_equiv_pos_as_xyz
'x, y, z'
'-x, y+1/2, -z+1/2'
'-x, -y, -z'
'x, -y-1/2, z-1/2'

loop_
_atom_site_label
_atom_site_type_symbol
_atom_site_fract_x
_atom_site_fract_y
_atom_site_fract_z
_atom_site_U_iso_or_equiv
_atom_site_adp_type
_atom_site_occupancy
_atom_site_symmetry_multiplicity
_atom_site_calc_flag
C1 C 0.94180(11) 0.17729(9) 0.55016(5) 0.01576(17) Uani 1 1 d
N1 N 0.56705(10) 0.10896(9) 0.33761(5) 0.01893(16) Uani 1 1 d
C2 C 1.05575(11) 0.26570(9) 0.49561(5) 0.01541(16) Uani 1 1 d
N2 N 0.41972(10) 0.02457(9) 0.35485(5) 0.01851(16) Uani 1 1 d
C3 C 0.96794(12) 0.34971(9) 0.42249(5) 0.01717(17) Uani 1 1 d
H3 H 0.8305(16) 0.3538(13) 0.4079(7) 0.021(3) Uiso 1 1 d
N3 N 0.27071(10) 0.05374(9) 0.29516(5) 0.01921(16) Uani 1 1 d
C4 C 1.07629(13) 0.43302(10) 0.37189(6) 0.01962(18) Uani 1 1 d
H4 H 1.0139(16) 0.4927(14) 0.3226(8) 0.024(3) Uiso 1 1 d
N4 N 0.31629(11) 0.15841(9) 0.23712(5) 0.02021(17) Uani 1 1 d
C5 C 1.27154(13) 0.43212(10) 0.39356(6) 0.02074(18) Uani 1 1 d
H5 H 1.3499(18) 0.4875(15) 0.3572(8) 0.029(3) Uiso 1 1 d
N5 N 0.77839(10) 0.11893(9) 0.51333(5) 0.01801(16) Uani 1 1 d
H5A H 0.7370(19) 0.1235(15) 0.4561(9) 0.030(3) Uiso 1 1 d
H5B H 0.7049(18) 0.0673(14) 0.5467(8) 0.026(3) Uiso 1 1 d
C6 C 1.35877(12) 0.34768(10) 0.46591(6) 0.01982(18) Uani 1 1 d
H6 H 1.4944(18) 0.3458(14) 0.4804(7) 0.025(3) Uiso 1 1 d
N6 N 1.00558(11) 0.15688(9) 0.63458(5) 0.01901(16) Uani 1 1 d
H6A H 0.9372(17) 0.0948(14) 0.6658(8) 0.024(3) Uiso 1 1 d
H6B H 1.107(2) 0.2087(16) 0.6598(8) 0.033(3) Uiso 1 1 d
C7 C 1.25203(12) 0.26507(9) 0.51730(5) 0.01712(17) Uani 1 1 d
H7 H 1.3152(17) 0.2042(15) 0.5662(7) 0.025(3) Uiso 1 1 d
C10 C 0.49791(12) 0.18927(10) 0.26550(5) 0.01952(18) Uani 1 1 d
H10 H 0.5713(17) 0.2648(14) 0.2368(8) 0.026(3) Uiso 1 1 d

loop_
_atom_site_aniso_label
_atom_site_aniso_U_11
_atom_site_aniso_U_22
_atom_site_aniso_U_33
_atom_site_aniso_U_23
_atom_site_aniso_U_13
_atom_site_aniso_U_12
C1 0.0153(4) 0.0148(3) 0.0163(4) -0.0007(3) -0.0002(3) 0.0011(3)
N1 0.0161(3) 0.0226(4) 0.0174(3) 0.0002(3) 0.0008(3) -0.0008(3)
C2 0.0155(3) 0.0146(3) 0.0153(3) -0.0018(3) 0.0002(3) -0.0006(3)
N2 0.0175(3) 0.0198(3) 0.0169(3) 0.0005(3) -0.0008(3) -0.0011(3)
C3 0.0165(4) 0.0174(4) 0.0164(4) -0.0015(3) -0.0008(3) 0.0003(3)
N3 0.0178(3) 0.0216(4) 0.0169(3) 0.0004(3) -0.0011(3) -0.0014(3)
C4 0.0238(4) 0.0180(4) 0.0163(4) 0.0002(3) 0.0010(3) 0.0007(3)
N4 0.0201(4) 0.0230(4) 0.0165(3) 0.0021(3) 0.0001(3) 0.0008(3)
C5 0.0231(4) 0.0191(4) 0.0208(4) -0.0016(3) 0.0059(3) -0.0026(3)
N5 0.0162(3) 0.0208(3) 0.0157(3) 0.0010(3) -0.0016(3) -0.0030(3)
C6 0.0157(4) 0.0198(4) 0.0236(4) -0.0034(3) 0.0025(3) -0.0011(3)
N6 0.0180(3) 0.0215(4) 0.0158(3) 0.0015(3) -0.0020(3) -0.0040(3)
C7 0.0166(4) 0.0158(4) 0.0176(4) -0.0020(3) -0.0010(3) 0.0007(3)
C10 0.0192(4) 0.0223(4) 0.0168(4) 0.0013(3) 0.0024(3) -0.0009(3)

loop_
_atom_type_symbol
_atom_type_description
_atom_type_scat_dispersion_real
_atom_type_scat_dispersion_imag
_atom_type_scat_source
C C 0.0033 0.0016 'International Tables Vol C Tables 4.2.6.8 and 6.1.1.4'
H H 0.0000 0.0000 'International Tables Vol C Tables 4.2.6.8 and 6.1.1.4'
N N 0.0061 0.0033 'International Tables Vol C Tables 4.2.6.8 and 6.1.1.4'

loop_
_geom_angle_atom_site_label_1
_geom_angle_atom_site_label_2
_geom_angle_atom_site_label_3
_geom_angle
N5 C1 N6 121.07(8)
N5 C1 C2 119.17(7)
N6 C1 C2 119.76(7)
C10 N1 N2 104.16(7)
C7 C2 C3 119.96(8)
C7 C2 C1 119.74(7)
C3 C2 C1 120.30(7)
N3 N2 N1 109.67(7)
C4 C3 C2 119.85(8)
C4 C3 H3 119.5(7)
C2 C3 H3 120.6(7)
N2 N3 N4 109.42(7)
C3 C4 C5 120.09(8)
C3 C4 H4 119.0(7)
C5 C4 H4 120.9(7)
C10 N4 N3 104.26(7)
C4 C5 C6 120.02(8)
C4 C5 H5 120.9(7)
C6 C5 H5 119.1(7)
C1 N5 H5A 122.9(8)
C1 N5 H5B 120.0(8)
H5A N5 H5B 117.1(11)
C7 C6 C5 120.40(8)
C7 C6 H6 119.6(7)
C5 C6 H6 120.0(7)
C1 N6 H6A 118.0(8)
C1 N6 H6B 119.6(8)
H6A N6 H6B 122.2(11)
C6 C7 C2 119.68(8)
C6 C7 H7 119.2(7)
C2 C7 H7 121.0(7)
N1 C10 N4 112.49(8)
N1 C10 H10 124.1(7)
N4 C10 H10 123.4(7)

loop_
_geom_bond_atom_site_label_1
_geom_bond_atom_site_label_2
_geom_bond_distance
C1 N5 1.3180(11)
C1 N6 1.3221(11)
C1 C2 1.4794(11)
N1 C10 1.3343(11)
N1 N2 1.3465(10)
C2 C7 1.3980(11)
C2 C3 1.3995(11)
N2 N3 1.3185(10)
C3 C4 1.3905(12)
C3 H3 0.979(12)
N3 N4 1.3469(10)
C4 C5 1.3908(13)
C4 H4 0.964(12)
N4 C10 1.3355(11)
C5 C6 1.3915(13)
C5 H5 0.983(13)
N5 H5A 0.887(14)
N5 H5B 0.912(13)
C6 C7 1.3879(12)
C6 H6 0.966(13)
N6 H6A 0.915(12)
N6 H6B 0.887(14)
C7 H7 0.968(12)
C10 H10 0.987(12)

loop_
_geom_hbond_atom_site_label_D
_geom_hbond_atom_site_label_H
_geom_hbond_atom_site_label_A
_geom_hbond_distance_DH
_geom_hbond_distance_HA
_geom_hbond_distance_DA
_geom_hbond_angle_DHA
_geom_hbond_site_symmetry_A
N5 H5A N1 0.887(14) 2.032(14) 2.8881(11) 161.8(12) .
N5 H5A N2 0.887(14) 2.684(14) 3.3519(11) 132.9(10) .
N5 H5B N2 0.912(13) 2.050(13) 2.9447(11) 166.7(11) 3_656
N5 H5B N3 0.912(13) 2.636(12) 3.3817(11) 139.4(10) 3_656
N6 H6A N3 0.915(12) 2.127(13) 3.0182(11) 164.4(11) 3_656
N6 H6B N4 0.887(14) 2.097(14) 2.9740(11) 169.4(12) 4_666
N6 H6A N2 0.915(12) 2.736(13) 3.4628(11) 137.2(10) 3_656
N6 H6B N3 0.887(14) 3.014(14) 3.7912(11) 147.3(11) 4_666

loop_
_geom_torsion_atom_site_label_1
_geom_torsion_atom_site_label_2
_geom_torsion_atom_site_label_3
_geom_torsion_atom_site_label_4
_geom_torsion
N5 C1 C2 C7 -149.87(8)
N6 C1 C2 C7 29.58(11)
N5 C1 C2 C3 30.09(11)
N6 C1 C2 C3 -150.46(8)
C10 N1 N2 N3 0.24(9)
C7 C2 C3 C4 -0.34(12)
C1 C2 C3 C4 179.70(7)
N1 N2 N3 N4 -0.09(9)
C2 C3 C4 C5 0.38(12)
N2 N3 N4 C10 -0.09(9)
C3 C4 C5 C6 0.06(13)
C4 C5 C6 C7 -0.55(13)
C5 C6 C7 C2 0.59(12)
C3 C2 C7 C6 -0.15(12)
C1 C2 C7 C6 179.81(7)
N2 N1 C10 N4 -0.31(10)
N3 N4 C10 N1 0.25(10)
